data_7043215
loop_
_publ_author_name
'Mehring, Michael'
'Preda, Ana Maria'
'Schneider, Wolfgang B.'
'Rainer, Martin'
'Rueffer, Tobias'
'Schaarschmidt, Dieter'
'Lang, Heinrich'

_publ_section_title
;
 Heteroaryl Bismuthines: A Novel Synthetic Concept and
 Metal&#x00B7;&#x00B7;&#x00B7;\p Heteroarene Interaction
;
_journal_name_full 'Dalton Trans.'
_journal_paper_doi 10.1039/C7DT01437F
_journal_year 2017
_chemical_formula_moiety 'C21 H33 Bi S3 Si3'
_chemical_formula_sum 'C21 H33 Bi S3 Si3'
_chemical_formula_weight 674.90
_chemical_name_systematic
;
 ?
;
_space_group_crystal_system orthorhombic
_space_group_IT_number 33
_space_group_name_Hall 'P 2c -2n'
_space_group_name_H-M_alt 'P n a 21'
_symmetry_space_group_name_Hall 'P 2c -2n'
_symmetry_space_group_name_H-M 'P n a 21'
_atom_sites_solution_hydrogens geom
_audit_creation_method SHELXL-2013
_audit_update_record
;
2017-03-31 deposited with the CCDC.
2017-06-02 downloaded from the CCDC.
;
_cell_angle_alpha 90
_cell_angle_beta 90
_cell_angle_gamma 90
_cell_formula_units_Z 4
_cell_length_a 41.799(3)
_cell_length_b 6.3123(6)
_cell_length_c 10.6006(6)
_cell_measurement_reflns_used 4181
_cell_measurement_temperature 120
_cell_measurement_theta_max 27.0580
_cell_measurement_theta_min 3.3590
_cell_volume 2796.9(4)
_computing_cell_refinement
;
CrysAlisPro, Agilent Technologies,
Version 1.171.37.35 (release 13-08-2014 CrysAlis171 .NET)
(compiled Aug 13 2014,18:06:01)
;
_computing_data_collection
;
CrysAlisPro, Agilent Technologies,
Version 1.171.37.35 (release 13-08-2014 CrysAlis171 .NET)
(compiled Aug 13 2014,18:06:01)
;
_computing_data_reduction
;
CrysAlisPro, Agilent Technologies,
Version 1.171.37.35 (release 13-08-2014 CrysAlis171 .NET)
(compiled Aug 13 2014,18:06:01)
;
_computing_structure_refinement 'SHELXL-2013 (Sheldrick, 2013)'
_computing_structure_solution 'SHELXS-2013 (Sheldrick, 2013)'
_diffrn_ambient_temperature 120
_diffrn_measured_fraction_theta_full 0.995
_diffrn_measured_fraction_theta_max 0.995
_diffrn_measurement_device_type 'oxford gemini s'
_diffrn_measurement_method '\w scans'
_diffrn_radiation_type MoK\a
_diffrn_radiation_wavelength 0.71073
_diffrn_reflns_av_R_equivalents 0.0685
_diffrn_reflns_av_unetI/netI 0.0780
_diffrn_reflns_Laue_measured_fraction_full 0.995
_diffrn_reflns_Laue_measured_fraction_max 0.995
_diffrn_reflns_limit_h_max 49
_diffrn_reflns_limit_h_min -41
_diffrn_reflns_limit_k_max 6
_diffrn_reflns_limit_k_min -7
_diffrn_reflns_limit_l_max 12
_diffrn_reflns_limit_l_min -12
_diffrn_reflns_number 9017
_diffrn_reflns_point_group_measured_fraction_full 0.976
_diffrn_reflns_point_group_measured_fraction_max 0.976
_diffrn_reflns_theta_full 25.000
_diffrn_reflns_theta_max 24.997
_diffrn_reflns_theta_min 3.371
_exptl_absorpt_coefficient_mu 6.663
_exptl_absorpt_correction_T_max 1.00000
_exptl_absorpt_correction_T_min 0.41407
_exptl_absorpt_correction_type multi-scan
_exptl_absorpt_process_details
;
CrysAlisPro, Agilent Technologies,
Version 1.171.37.35 (release 13-08-2014 CrysAlis171 .NET)
(compiled Aug 13 2014,18:06:01)
Empirical absorption correction using spherical harmonics,
 implemented in SCALE3 ABSPACK scaling algorithm.
;
_exptl_crystal_colour colourless
_exptl_crystal_density_diffrn 1.603
_exptl_crystal_description needle
_exptl_crystal_F_000 1328
_exptl_crystal_size_max 0.28
_exptl_crystal_size_mid 0.12
_exptl_crystal_size_min 0.1
_refine_diff_density_max 2.563
_refine_diff_density_min -1.670
_refine_diff_density_rms 0.196
_refine_ls_abs_structure_details
;
 Flack x determined using 1462 quotients [(I+)-(I-)]/[(I+)+(I-)]
 (Parsons and Flack (2004), Acta Cryst. A60, s61).
;
_refine_ls_abs_structure_Flack -0.001(11)
_refine_ls_extinction_method none
_refine_ls_goodness_of_fit_ref 1.032
_refine_ls_hydrogen_treatment constr
_refine_ls_matrix_type full
_refine_ls_number_parameters 253
_refine_ls_number_reflns 4827
_refine_ls_number_restraints 125
_refine_ls_restrained_S_all 1.019
_refine_ls_R_factor_all 0.0628
_refine_ls_R_factor_gt 0.0501
_refine_ls_shift/su_max 0.001
_refine_ls_shift/su_mean 0.000
_refine_ls_structure_factor_coef Fsqd
_refine_ls_weighting_details 'w=1/[\s^2^(Fo^2^)+(0.0496P)^2^] where P=(Fo^2^+2Fc^2^)/3'
_refine_ls_weighting_scheme calc
_refine_ls_wR_factor_gt 0.1116
_refine_ls_wR_factor_ref 0.1211
_reflns_Friedel_coverage 0.852
_reflns_Friedel_fraction_full 0.954
_reflns_Friedel_fraction_max 0.954
_reflns_number_gt 3917
_reflns_number_total 4827
_reflns_threshold_expression 'I > 2\s(I)'
_cod_data_source_file c7dt01437f2.cif
_cod_data_source_block 5
_cod_original_cell_volume 2797.0(4)
_cod_database_code 7043215
_shelx_space_group_comment
;
The symmetry employed for this shelxl refinement is uniquely defined
by the following loop, which should always be used as a source of
symmetry information in preference to the above space-group names.
They are only intended as comments.
;
_shelxl_version_number 2013-4

loop_
_space_group_symop_operation_xyz
'x, y, z'
'-x, -y, z+1/2'
'-x+1/2, y+1/2, z+1/2'
'x+1/2, -y+1/2, z'

loop_
_atom_site_label
_atom_site_type_symbol
_atom_site_fract_x
_atom_site_fract_y
_atom_site_fract_z
_atom_site_U_iso_or_equiv
_atom_site_adp_type
_atom_site_occupancy
_atom_site_site_symmetry_order
_atom_site_calc_flag
_atom_site_refinement_flags_posn
_atom_site_refinement_flags_adp
C1 C 0.3497(4) 0.500(2) 0.2769(15) 0.027(3) Uani 1 1 d . U
C2 C 0.3434(3) 0.373(2) 0.3845(14) 0.024(3) Uani 1 1 d . U
H2 H 0.3579 0.2744 0.4156 0.029 Uiso 1 1 calc R U
C3 C 0.3129(4) 0.409(2) 0.4408(14) 0.030(4) Uani 1 1 d . .
H3 H 0.3056 0.3373 0.5121 0.036 Uiso 1 1 calc R U
C4 C 0.2952(4) 0.562(3) 0.3772(14) 0.031(4) Uani 1 1 d . .
C5 C 0.2435(4) 0.547(2) 0.5764(15) 0.029(3) Uani 1 1 d . .
H5A H 0.2431 0.3952 0.5715 0.043 Uiso 1 1 calc R U
H5B H 0.2227 0.5980 0.6001 0.043 Uiso 1 1 calc R U
H5C H 0.2589 0.5904 0.6384 0.043 Uiso 1 1 calc R U
C6 C 0.2554(5) 0.955(3) 0.4320(19) 0.043(4) Uani 1 1 d . .
H6A H 0.2702 0.9966 0.4964 0.065 Uiso 1 1 calc R U
H6B H 0.2344 1.0055 0.4532 0.065 Uiso 1 1 calc R U
H6C H 0.2618 1.0145 0.3526 0.065 Uiso 1 1 calc R U
C7 C 0.2264(4) 0.572(2) 0.2950(15) 0.030(4) Uani 1 1 d . .
H7A H 0.2263 0.4206 0.2901 0.045 Uiso 1 1 calc R U
H7B H 0.2329 0.6303 0.2153 0.045 Uiso 1 1 calc R U
H7C H 0.2053 0.6217 0.3150 0.045 Uiso 1 1 calc R U
C8 C 0.4200(3) 0.289(2) 0.2885(13) 0.024(3) Uani 1 1 d . U
C9 C 0.4173(4) 0.082(2) 0.3095(15) 0.030(3) Uani 1 1 d . U
H9 H 0.4026 -0.0019 0.2669 0.036 Uiso 1 1 calc R U
C10 C 0.4391(4) -0.004(2) 0.4040(18) 0.034(4) Uani 1 1 d . .
H10 H 0.4391 -0.1458 0.4279 0.041 Uiso 1 1 calc R U
C11 C 0.4594(3) 0.143(2) 0.4544(15) 0.024(3) Uani 1 1 d . .
C12 C 0.4988(4) -0.178(3) 0.5959(19) 0.043(4) Uani 1 1 d . .
H12A H 0.4798 -0.2432 0.6288 0.064 Uiso 1 1 calc R U
H12B H 0.5160 -0.1980 0.6545 0.064 Uiso 1 1 calc R U
H12C H 0.5042 -0.2430 0.5167 0.064 Uiso 1 1 calc R U
C13 C 0.5287(4) 0.242(3) 0.5084(17) 0.040(4) Uani 1 1 d . .
H13A H 0.5245 0.3900 0.4943 0.061 Uiso 1 1 calc R U
H13B H 0.5346 0.1765 0.4302 0.061 Uiso 1 1 calc R U
H13C H 0.5458 0.2272 0.5682 0.061 Uiso 1 1 calc R U
C14 C 0.4805(4) 0.238(3) 0.7279(14) 0.039(4) Uani 1 1 d . .
H14A H 0.4613 0.1728 0.7597 0.058 Uiso 1 1 calc R U
H14B H 0.4768 0.3865 0.7158 0.058 Uiso 1 1 calc R U
H14C H 0.4976 0.2179 0.7872 0.058 Uiso 1 1 calc R U
C15 C 0.3763(4) 0.216(2) 0.0513(13) 0.026(3) Uani 1 1 d . U
C16 C 0.3492(4) 0.096(3) 0.0695(14) 0.031(3) Uani 1 1 d . U
H16 H 0.3350 0.1200 0.1355 0.037 Uiso 1 1 calc R U
C17 C 0.3446(4) -0.068(3) -0.0210(14) 0.029(3) Uani 1 1 d . U
H17 H 0.3276 -0.1629 -0.0164 0.035 Uiso 1 1 calc R U
C18 C 0.3665(4) -0.077(2) -0.1131(14) 0.027(3) Uani 1 1 d . U
C19 C 0.4091(4) -0.352(3) -0.2772(15) 0.033(4) Uani 1 1 d . .
H19A H 0.4232 -0.2335 -0.2897 0.049 Uiso 1 1 calc R U
H19B H 0.4098 -0.4422 -0.3500 0.049 Uiso 1 1 calc R U
H19C H 0.4158 -0.4301 -0.2042 0.049 Uiso 1 1 calc R U
C20 C 0.3561(5) -0.094(3) -0.3952(15) 0.046(5) Uani 1 1 d . .
H20A H 0.3717 0.0156 -0.4085 0.069 Uiso 1 1 calc R U
H20B H 0.3355 -0.0316 -0.3816 0.069 Uiso 1 1 calc R U
H20C H 0.3553 -0.1844 -0.4680 0.069 Uiso 1 1 calc R U
C21 C 0.3380(4) -0.464(2) -0.2287(15) 0.031(4) Uani 1 1 d . .
H21A H 0.3172 -0.4018 -0.2186 0.046 Uiso 1 1 calc R U
H21B H 0.3434 -0.5426 -0.1541 0.046 Uiso 1 1 calc R U
H21C H 0.3378 -0.5575 -0.3001 0.046 Uiso 1 1 calc R U
Si1 Si 0.25467(9) 0.6589(6) 0.4195(4) 0.0238(9) Uani 1 1 d . .
Si2 Si 0.49166(10) 0.1116(7) 0.5718(4) 0.0250(9) Uani 1 1 d . .
Si3 Si 0.36766(11) -0.2541(7) -0.2537(4) 0.0276(9) Uani 1 1 d . .
S1 S 0.31728(9) 0.6565(6) 0.2527(4) 0.0309(9) Uani 1 1 d . U
S2 S 0.45016(9) 0.3878(6) 0.3862(4) 0.0264(8) Uani 1 1 d . U
S3 S 0.39482(8) 0.1199(6) -0.0829(4) 0.0268(8) Uani 1 1 d . .
Bi1 Bi 0.39302(2) 0.49564(8) 0.15717(15) 0.02334(19) Uani 1 1 d . U

loop_
_atom_site_aniso_label
_atom_site_aniso_U_11
_atom_site_aniso_U_22
_atom_site_aniso_U_33
_atom_site_aniso_U_23
_atom_site_aniso_U_13
_atom_site_aniso_U_12
C1 0.027(8) 0.031(8) 0.023(7) 0.004(6) -0.002(6) 0.012(6)
C2 0.021(7) 0.028(8) 0.023(7) 0.013(6) -0.004(6) -0.010(5)
C3 0.043(10) 0.035(9) 0.013(7) 0.006(7) 0.003(7) -0.007(7)
C4 0.034(9) 0.048(10) 0.011(7) -0.005(7) 0.000(7) -0.019(8)
C5 0.022(8) 0.033(8) 0.030(9) 0.015(7) 0.005(7) -0.005(7)
C6 0.053(12) 0.042(9) 0.035(10) -0.004(9) 0.003(9) -0.007(9)
C7 0.030(9) 0.037(9) 0.024(8) 0.000(7) -0.001(7) -0.002(7)
C8 0.022(7) 0.028(7) 0.021(7) -0.001(6) -0.005(5) 0.008(6)
C9 0.027(8) 0.030(7) 0.034(9) -0.001(7) -0.015(7) 0.003(6)
C10 0.028(10) 0.024(9) 0.050(11) -0.007(8) -0.017(8) 0.002(5)
C11 0.018(7) 0.021(7) 0.033(9) 0.002(6) -0.004(6) 0.006(6)
C12 0.041(11) 0.035(10) 0.053(11) 0.014(9) -0.005(9) -0.013(8)
C13 0.033(10) 0.053(11) 0.036(10) 0.001(8) -0.008(7) -0.004(8)
C14 0.049(11) 0.047(10) 0.021(9) 0.005(8) -0.009(8) 0.007(9)
C15 0.036(8) 0.027(7) 0.015(7) 0.007(6) -0.013(6) 0.009(6)
C16 0.029(8) 0.041(9) 0.021(7) 0.001(6) 0.002(6) 0.002(6)
C17 0.033(9) 0.040(8) 0.015(6) 0.011(6) -0.008(6) -0.012(7)
C18 0.036(8) 0.028(8) 0.017(7) 0.009(6) -0.008(6) 0.008(7)
C19 0.027(9) 0.040(10) 0.032(9) 0.007(7) 0.010(7) 0.013(7)
C20 0.071(14) 0.045(10) 0.022(8) -0.004(8) -0.013(8) 0.001(10)
C21 0.040(10) 0.031(9) 0.021(8) -0.006(7) 0.006(7) -0.001(7)
Si1 0.023(2) 0.030(2) 0.018(2) 0.0008(19) 0.0020(17) -0.0015(16)
Si2 0.024(2) 0.027(2) 0.024(2) 0.0006(19) -0.0010(18) 0.0029(18)
Si3 0.033(2) 0.029(2) 0.021(2) 0.0017(18) -0.0012(19) 0.0003(18)
S1 0.027(2) 0.040(2) 0.0260(19) 0.0117(18) 0.0085(17) 0.0105(17)
S2 0.029(2) 0.0241(19) 0.0258(19) -0.0002(16) -0.0069(16) 0.0021(14)
S3 0.0208(19) 0.032(2) 0.027(2) 0.0007(18) 0.0075(16) -0.0026(14)
Bi1 0.0188(3) 0.0277(3) 0.0236(3) 0.0035(2) 0.0003(4) 0.0007(2)

loop_
_atom_type_symbol
_atom_type_description
_atom_type_scat_dispersion_real
_atom_type_scat_dispersion_imag
_atom_type_scat_source
C C 0.0033 0.0016 'International Tables Vol C Tables 4.2.6.8 and 6.1.1.4'
H H 0.0000 0.0000 'International Tables Vol C Tables 4.2.6.8 and 6.1.1.4'
Si Si 0.0817 0.0704 'International Tables Vol C Tables 4.2.6.8 and 6.1.1.4'
S S 0.1246 0.1234 'International Tables Vol C Tables 4.2.6.8 and 6.1.1.4'
Bi Bi -4.1077 10.2566 'International Tables Vol C Tables 4.2.6.8 and 6.1.1.4'

loop_
_geom_angle_atom_site_label_1
_geom_angle_atom_site_label_2
_geom_angle_atom_site_label_3
_geom_angle
C2 C1 S1 107.5(12)
C2 C1 Bi1 127.3(10)
S1 C1 Bi1 125.1(8)
C1 C2 C3 114.4(13)
C1 C2 H2 122.8
C3 C2 H2 122.8
C4 C3 C2 112.5(13)
C4 C3 H3 123.8
C2 C3 H3 123.8
C3 C4 S1 109.1(12)
C3 C4 Si1 126.7(12)
S1 C4 Si1 124.2(10)
Si1 C5 H5A 109.5
Si1 C5 H5B 109.5
H5A C5 H5B 109.5
Si1 C5 H5C 109.5
H5A C5 H5C 109.5
H5B C5 H5C 109.5
Si1 C6 H6A 109.5
Si1 C6 H6B 109.5
H6A C6 H6B 109.5
Si1 C6 H6C 109.5
H6A C6 H6C 109.5
H6B C6 H6C 109.5
Si1 C7 H7A 109.5
Si1 C7 H7B 109.5
H7A C7 H7B 109.5
Si1 C7 H7C 109.5
H7A C7 H7C 109.5
H7B C7 H7C 109.5
C9 C8 S2 108.2(11)
C9 C8 Bi1 129.8(11)
S2 C8 Bi1 122.0(7)
C8 C9 C10 115.4(14)
C8 C9 H9 122.3
C10 C9 H9 122.3
C11 C10 C9 113.8(13)
C11 C10 H10 123.1
C9 C10 H10 123.1
C10 C11 S2 107.4(11)
C10 C11 Si2 130.2(11)
S2 C11 Si2 122.4(8)
Si2 C12 H12A 109.5
Si2 C12 H12B 109.5
H12A C12 H12B 109.5
Si2 C12 H12C 109.5
H12A C12 H12C 109.5
H12B C12 H12C 109.5
Si2 C13 H13A 109.5
Si2 C13 H13B 109.5
H13A C13 H13B 109.5
Si2 C13 H13C 109.5
H13A C13 H13C 109.5
H13B C13 H13C 109.5
Si2 C14 H14A 109.5
Si2 C14 H14B 109.5
H14A C14 H14B 109.5
Si2 C14 H14C 109.5
H14A C14 H14C 109.5
H14B C14 H14C 109.5
C16 C15 S3 106.9(11)
C16 C15 Bi1 129.1(11)
S3 C15 Bi1 123.9(9)
C15 C16 C17 114.6(14)
C15 C16 H16 122.7
C17 C16 H16 122.7
C18 C17 C16 115.4(14)
C18 C17 H17 122.3
C16 C17 H17 122.3
C17 C18 S3 107.5(12)
C17 C18 Si3 128.7(13)
S3 C18 Si3 123.8(9)
Si3 C19 H19A 109.5
Si3 C19 H19B 109.5
H19A C19 H19B 109.5
Si3 C19 H19C 109.5
H19A C19 H19C 109.5
H19B C19 H19C 109.5
Si3 C20 H20A 109.5
Si3 C20 H20B 109.5
H20A C20 H20B 109.5
Si3 C20 H20C 109.5
H20A C20 H20C 109.5
H20B C20 H20C 109.5
Si3 C21 H21A 109.5
Si3 C21 H21B 109.5
H21A C21 H21B 109.5
Si3 C21 H21C 109.5
H21A C21 H21C 109.5
H21B C21 H21C 109.5
C4 Si1 C7 108.2(7)
C4 Si1 C5 108.6(7)
C7 Si1 C5 111.3(7)
C4 Si1 C6 109.4(8)
C7 Si1 C6 110.7(8)
C5 Si1 C6 108.6(8)
C11 Si2 C12 108.3(7)
C11 Si2 C13 108.2(7)
C12 Si2 C13 110.3(8)
C11 Si2 C14 111.3(7)
C12 Si2 C14 109.3(8)
C13 Si2 C14 109.4(8)
C21 Si3 C19 114.3(8)
C21 Si3 C18 107.5(7)
C19 Si3 C18 109.3(7)
C21 Si3 C20 109.4(8)
C19 Si3 C20 108.2(8)
C18 Si3 C20 108.1(7)
C1 S1 C4 96.4(8)
C8 S2 C11 95.2(7)
C15 S3 C18 95.6(8)
C15 Bi1 C1 92.5(6)
C15 Bi1 C8 90.6(5)
C1 Bi1 C8 93.7(5)

loop_
_geom_bond_atom_site_label_1
_geom_bond_atom_site_label_2
_geom_bond_distance
C1 C2 1.42(2)
C1 S1 1.696(15)
C1 Bi1 2.211(16)
C2 C3 1.43(2)
C2 H2 0.9300
C3 C4 1.39(2)
C3 H3 0.9300
C4 S1 1.719(15)
C4 Si1 1.855(17)
C5 Si1 1.866(15)
C5 H5A 0.9600
C5 H5B 0.9600
C5 H5C 0.9600
C6 Si1 1.874(17)
C6 H6A 0.9600
C6 H6B 0.9600
C6 H6C 0.9600
C7 Si1 1.854(16)
C7 H7A 0.9600
C7 H7B 0.9600
C7 H7C 0.9600
C8 C9 1.33(2)
C8 S2 1.745(14)
C8 Bi1 2.217(14)
C9 C10 1.46(2)
C9 H9 0.9300
C10 C11 1.37(2)
C10 H10 0.9300
C11 S2 1.750(13)
C11 Si2 1.845(15)
C12 Si2 1.873(17)
C12 H12A 0.9600
C12 H12B 0.9600
C12 H12C 0.9600
C13 Si2 1.878(17)
C13 H13A 0.9600
C13 H13B 0.9600
C13 H13C 0.9600
C14 Si2 1.895(16)
C14 H14A 0.9600
C14 H14B 0.9600
C14 H14C 0.9600
C15 C16 1.38(2)
C15 S3 1.729(15)
C15 Bi1 2.206(15)
C16 C17 1.42(2)
C16 H16 0.9300
C17 C18 1.34(2)
C17 H17 0.9300
C18 S3 1.744(16)
C18 Si3 1.865(16)
C19 Si3 1.857(15)
C19 H19A 0.9600
C19 H19B 0.9600
C19 H19C 0.9600
C20 Si3 1.871(17)
C20 H20A 0.9600
C20 H20B 0.9600
C20 H20C 0.9600
C21 Si3 1.835(16)
C21 H21A 0.9600
C21 H21B 0.9600
C21 H21C 0.9600

loop_
_geom_torsion_atom_site_label_1
_geom_torsion_atom_site_label_2
_geom_torsion_atom_site_label_3
_geom_torsion_atom_site_label_4
_geom_torsion
S1 C1 C2 C3 0.0(17)
Bi1 C1 C2 C3 -178.5(11)
C1 C2 C3 C4 1(2)
C2 C3 C4 S1 -0.8(17)
C2 C3 C4 Si1 -179.1(11)
S2 C8 C9 C10 0.1(19)
Bi1 C8 C9 C10 -179.7(12)
C8 C9 C10 C11 -1(2)
C9 C10 C11 S2 1.8(19)
C9 C10 C11 Si2 -178.0(12)
S3 C15 C16 C17 1.3(16)
Bi1 C15 C16 C17 176.6(10)
C15 C16 C17 C18 -3(2)
C16 C17 C18 S3 2.4(17)
C16 C17 C18 Si3 -175.5(11)
C3 C4 Si1 C7 -112.6(14)
S1 C4 Si1 C7 69.4(11)
C3 C4 Si1 C5 8.4(16)
S1 C4 Si1 C5 -169.7(10)
C3 C4 Si1 C6 126.7(14)
S1 C4 Si1 C6 -51.3(12)
C10 C11 Si2 C12 10.7(19)
S2 C11 Si2 C12 -169.1(10)
C10 C11 Si2 C13 130.3(17)
S2 C11 Si2 C13 -49.5(12)
C10 C11 Si2 C14 -109.5(17)
S2 C11 Si2 C14 70.7(11)
C17 C18 Si3 C21 -13.0(16)
S3 C18 Si3 C21 169.4(9)
C17 C18 Si3 C19 -137.5(14)
S3 C18 Si3 C19 44.9(11)
C17 C18 Si3 C20 105.0(15)
S3 C18 Si3 C20 -72.6(11)
C2 C1 S1 C4 -0.4(12)
Bi1 C1 S1 C4 178.2(9)
C3 C4 S1 C1 0.8(12)
Si1 C4 S1 C1 179.1(10)
C9 C8 S2 C11 0.8(13)
Bi1 C8 S2 C11 -179.4(9)
C10 C11 S2 C8 -1.5(13)
Si2 C11 S2 C8 178.3(10)
C16 C15 S3 C18 0.0(11)
Bi1 C15 S3 C18 -175.6(8)
C17 C18 S3 C15 -1.4(12)
Si3 C18 S3 C15 176.7(9)
